data_7126891
loop_
_publ_author_name
'Spentzos, Ariana Z.'
'Gau, Michael R.'
'Carroll, Patrick J.'
'Tomson, Neil C.'

_publ_section_title
;
 Unusual cyanide and methyl binding modes at a dicobalt macrocycle
 following acetonitrile C-C bond activation.
;
_journal_issue 67
_journal_name_full 'Chemical communications (Cambridge, England)'
_journal_page_first 9675
_journal_page_last 9678
_journal_paper_doi 10.1039/d0cc03521a
_journal_volume 56
_journal_year 2020
_chemical_formula_moiety '2(C39 H64 Co2 N7 P2), 2(C F3 O3 S), 2(C6 H5 F), (C5 H12)'
_chemical_formula_sum 'C97 H150 Co4 F8 N14 O6 P4 S2'
_chemical_formula_weight 2184.02
_space_group_crystal_system monoclinic
_space_group_IT_number 8
_space_group_name_Hall 'C -2y'
_space_group_name_H-M_alt 'C 1 m 1'
_atom_sites_solution_hydrogens geom
_atom_sites_solution_primary dual
_audit_creation_date 2019-05-20
_audit_creation_method
;
Olex2 1.2
(compiled 2018.05.29 svn.r3508 for OlexSys, GUI svn.r5506)
;
_audit_update_record
;
2020-05-06 deposited with the CCDC.	2020-07-10 downloaded from the CCDC.
;
_cell_angle_alpha 90
_cell_angle_beta 115.833(5)
_cell_angle_gamma 90
_cell_formula_units_Z 2
_cell_length_a 22.620(4)
_cell_length_b 21.110(4)
_cell_length_c 12.650(2)
_cell_measurement_reflns_used 9847
_cell_measurement_temperature 100
_cell_measurement_theta_max 27.52
_cell_measurement_theta_min 2.63
_cell_volume 5436.8(17)
_computing_cell_refinement 'Bruker SAINT v8.34A'
_computing_data_collection 'Bruker APEX2 v2018.1-0'
_computing_data_reduction 'Bruker SAINT v8.34A'
_computing_publication_material 'Olex2 (Dolomanov et al., 2009)'
_computing_structure_refinement 'ShelXL (Sheldrick, 2015)'
_computing_structure_solution 'ShelXT (Sheldrick, 2015)'
_diffrn_ambient_temperature 100
_diffrn_measured_fraction_theta_full 1.000
_diffrn_measured_fraction_theta_max 0.993
_diffrn_measurement_device 'CCD area detector'
_diffrn_measurement_device_type 'Bruker APEXII'
_diffrn_measurement_method '\w and \f scans'
_diffrn_radiation_monochromator graphite
_diffrn_radiation_type MoK\a
_diffrn_radiation_wavelength 0.71073
_diffrn_reflns_av_R_equivalents 0.0371
_diffrn_reflns_av_unetI/netI 0.0291
_diffrn_reflns_Laue_measured_fraction_full 1.000
_diffrn_reflns_Laue_measured_fraction_max 0.993
_diffrn_reflns_limit_h_max 29
_diffrn_reflns_limit_h_min -29
_diffrn_reflns_limit_k_max 27
_diffrn_reflns_limit_k_min -27
_diffrn_reflns_limit_l_max 10
_diffrn_reflns_limit_l_min -16
_diffrn_reflns_number 82772
_diffrn_reflns_point_group_measured_fraction_full 0.877
_diffrn_reflns_point_group_measured_fraction_max 0.836
_diffrn_reflns_theta_full 25.242
_diffrn_reflns_theta_max 27.580
_diffrn_reflns_theta_min 1.390
_diffrn_source 'sealed tube'
_exptl_absorpt_coefficient_mu 0.766
_exptl_absorpt_correction_T_max 0.7456
_exptl_absorpt_correction_T_min 0.6940
_exptl_absorpt_correction_type multi-scan
_exptl_absorpt_process_details 'SADABS v2014/5'
_exptl_crystal_colour 'dark green'
_exptl_crystal_density_diffrn 1.334
_exptl_crystal_description plank
_exptl_crystal_F_000 2300
_exptl_crystal_size_max 0.45
_exptl_crystal_size_mid 0.10
_exptl_crystal_size_min 0.08
_refine_diff_density_max 0.882
_refine_diff_density_min -0.503
_refine_diff_density_rms 0.067
_refine_ls_abs_structure_details
;
 Flack x determined using 3854 quotients [(I+)-(I-)]/[(I+)+(I-)]
 (Parsons, Flack and Wagner, Acta Cryst. B69 (2013) 249-259).
;
_refine_ls_abs_structure_Flack 0.004(3)
_refine_ls_extinction_method none
_refine_ls_goodness_of_fit_ref 1.023
_refine_ls_hydrogen_treatment constr
_refine_ls_matrix_type full
_refine_ls_number_parameters 748
_refine_ls_number_reflns 10823
_refine_ls_number_restraints 287
_refine_ls_restrained_S_all 1.069
_refine_ls_R_factor_all 0.0387
_refine_ls_R_factor_gt 0.0354
_refine_ls_shift/su_max 0.001
_refine_ls_shift/su_mean 0.000
_refine_ls_structure_factor_coef Fsqd
_refine_ls_weighting_details 'w=1/[\s^2^(Fo^2^)+(0.0585P)^2^+5.3801P] where P=(Fo^2^+2Fc^2^)/3'
_refine_ls_weighting_scheme calc
_refine_ls_wR_factor_gt 0.0892
_refine_ls_wR_factor_ref 0.0912
_reflns_Friedel_coverage 0.683
_reflns_Friedel_fraction_full 0.754
_reflns_Friedel_fraction_max 0.680
_reflns_number_gt 10211
_reflns_number_total 10823
_reflns_threshold_expression 'I > 2\s(I)'
_cod_data_source_file d0cc03521a2.cif
_cod_data_source_block 3623
_cod_depositor_comments 'Adding full bibliography for 7126890--7126893.cif.'
_cod_database_code 7126891
_shelx_shelxl_version_number 2018/3
_shelx_estimated_absorpt_t_max 0.941
_shelx_estimated_absorpt_t_min 0.724

loop_
_space_group_symop_operation_xyz
'x, y, z'
'x, -y, z'
'x+1/2, y+1/2, z'
'x+1/2, -y+1/2, z'

loop_
_atom_site_label
_atom_site_type_symbol
_atom_site_fract_x
_atom_site_fract_y
_atom_site_fract_z
_atom_site_U_iso_or_equiv
_atom_site_adp_type
_atom_site_occupancy
_atom_site_site_symmetry_order
_atom_site_calc_flag
_atom_site_refinement_flags_posn
_atom_site_refinement_flags_adp
_atom_site_refinement_flags_occupancy
_atom_site_disorder_assembly
_atom_site_disorder_group
Co1 Co 0.47767(3) 0.500000 0.45235(5) 0.01251(14) Uani 1 2 d S T P . .
Co2 Co 0.66984(3) 0.500000 0.79231(6) 0.01515(15) Uani 1 2 d S T P . .
P1 P 0.47942(6) 0.500000 0.28056(11) 0.0156(3) Uani 1 2 d S T P A .
P2 P 0.76444(7) 0.500000 0.78286(13) 0.0203(3) Uani 1 2 d S T P . .
N1 N 0.46577(14) 0.41174(14) 0.4688(3) 0.0143(6) Uani 1 1 d . . . . .
N2 N 0.3905(2) 0.500000 0.4072(4) 0.0166(9) Uani 1 2 d S T P A .
N3 N 0.6944(2) 0.500000 0.9489(4) 0.0169(9) Uani 1 2 d S T P . .
N4 N 0.65984(14) 0.41112(14) 0.8129(3) 0.0165(6) Uani 1 1 d . . . . .
N5 N 0.5692(3) 0.500000 0.5467(4) 0.0184(10) Uani 0.5 2 d S T P A 1
C6* C 0.6166(2) 0.500000 0.6267(5) 0.0187(10) Uani 0.5 2 d S T P A 1
N6 N 0.6166(2) 0.500000 0.6267(5) 0.0187(10) Uani 0.5 2 d S T P A 2
C5* C 0.5692(3) 0.500000 0.5467(4) 0.0184(10) Uani 0.5 2 d S T P A 2
C1 C 0.40397(18) 0.39179(17) 0.4228(3) 0.0167(7) Uani 1 1 d . . . . .
C2 C 0.35747(17) 0.44335(17) 0.3865(3) 0.0175(7) Uani 1 1 d . . . . .
C3 C 0.28997(18) 0.44264(18) 0.3430(3) 0.0192(7) Uani 1 1 d . . . . .
H3 H 0.267323 0.403398 0.330131 0.023 Uiso 1 1 calc R . . . .
C4 C 0.2544(3) 0.500000 0.3177(5) 0.0212(11) Uani 1 2 d S T P . .
C5 C 0.7510(3) 0.500000 1.1939(5) 0.0236(12) Uani 1 2 d S T P . .
C6 C 0.73456(18) 0.4429(2) 1.1295(3) 0.0225(8) Uani 1 1 d . . . . .
H6 H 0.742991 0.403646 1.170245 0.027 Uiso 1 1 calc R . . . .
C7 C 0.70617(17) 0.44315(18) 1.0072(3) 0.0183(7) Uani 1 1 d . . . . .
C8 C 0.68478(18) 0.39127(17) 0.9246(3) 0.0185(7) Uani 1 1 d . . . . .
C9 C 0.63003(17) 0.36663(17) 0.7138(3) 0.0174(7) Uani 1 1 d . . . . .
H9a H 0.642645 0.322757 0.742401 0.021 Uiso 1 1 calc R . . . .
H9b H 0.646853 0.375631 0.655042 0.021 Uiso 1 1 calc R . . . .
C10 C 0.55430(17) 0.37258(17) 0.6554(3) 0.0160(7) Uani 1 1 d . . . . .
H10a H 0.536079 0.339202 0.687663 0.019 Uiso 1 1 calc R . . . .
H10b H 0.542356 0.414053 0.677129 0.019 Uiso 1 1 calc R . . . .
C11 C 0.52162(18) 0.36702(17) 0.5203(3) 0.0166(7) Uani 1 1 d . . . . .
H11a H 0.554228 0.376610 0.489888 0.020 Uiso 1 1 calc R . . . .
H11b H 0.505752 0.323164 0.497106 0.020 Uiso 1 1 calc R . . . .
C12 C 0.38358(19) 0.32284(18) 0.4077(4) 0.0220(8) Uani 1 1 d . . . . .
H12a H 0.398212 0.302472 0.353551 0.033 Uiso 1 1 calc GR . . . .
H12b H 0.335647 0.319956 0.375610 0.033 Uiso 1 1 calc GR . . . .
H12c H 0.403666 0.301459 0.483993 0.033 Uiso 1 1 calc GR . . . .
C13 C 0.1795(3) 0.500000 0.2734(6) 0.0289(13) Uani 1 2 d S T P . .
C14 C 0.1645(4) 0.4719(5) 0.3719(8) 0.037(2) Uani 0.5 1 d . U . . .
H14a H 0.178055 0.502066 0.437240 0.056 Uiso 1 2 calc R . . . .
H14b H 0.117286 0.463781 0.341340 0.056 Uiso 0.5 1 calc R . . . .
H14c H 0.188701 0.432151 0.399724 0.056 Uiso 0.5 1 calc R . . . .
C15 C 0.1486(4) 0.4523(5) 0.1673(8) 0.034(2) Uani 0.5 1 d . U . . .
H15a H 0.149619 0.471220 0.097272 0.051 Uiso 0.5 1 calc R . . . .
H15b H 0.174021 0.412885 0.186892 0.051 Uiso 0.5 1 calc R . . . .
H15c H 0.103080 0.443246 0.151644 0.051 Uiso 0.5 1 calc R . . . .
C16 C 0.1491(5) 0.5641(6) 0.2413(16) 0.063(4) Uani 0.5 1 d . U . . .
H16a H 0.183028 0.596592 0.277053 0.095 Uiso 0.5 1 calc R . . . .
H16b H 0.128732 0.568962 0.155740 0.095 Uiso 0.5 1 calc R . . . .
H16c H 0.115566 0.568962 0.270202 0.095 Uiso 0.5 1 calc R . . . .
C17 C 0.7824(3) 0.500000 1.3276(6) 0.0446(19) Uani 1 2 d DS T P . .
C18 C 0.7297(5) 0.5289(5) 1.3649(9) 0.042(2) Uani 0.5 1 d D U . . .
H18a H 0.691026 0.501358 1.336822 0.063 Uiso 1 2 calc R . . . .
H18b H 0.748728 0.532106 1.450680 0.063 Uiso 0.5 1 calc R . . . .
H18c H 0.716878 0.571143 1.330296 0.063 Uiso 0.5 1 calc R . . . .
C19 C 0.8350(6) 0.5570(6) 1.3677(11) 0.047(3) Uani 0.5 1 d D U . . .
H19a H 0.863793 0.552651 1.328479 0.070 Uiso 0.5 1 calc R . . . .
H19b H 0.811767 0.597600 1.345965 0.070 Uiso 0.5 1 calc R . . . .
H19c H 0.861385 0.555411 1.452968 0.070 Uiso 0.5 1 calc R . . . .
C20 C 0.8148(5) 0.4434(5) 1.3893(9) 0.033(3) Uani 0.5 1 d D U . . .
H20a H 0.791292 0.406097 1.344488 0.050 Uiso 0.5 1 calc R . . . .
H20b H 0.860095 0.442753 1.398397 0.050 Uiso 0.5 1 calc R . . . .
H20c H 0.815022 0.442753 1.466920 0.050 Uiso 0.5 1 calc R . . . .
C21 C 0.6913(2) 0.32343(18) 0.9630(4) 0.0230(8) Uani 1 1 d . . . . .
H21a H 0.648953 0.301944 0.921340 0.035 Uiso 1 1 calc GR . . . .
H21b H 0.704701 0.321534 1.047757 0.035 Uiso 1 1 calc GR . . . .
H21c H 0.724439 0.302459 0.944892 0.035 Uiso 1 1 calc GR . . . .
C22 C 0.5594(3) 0.500000 0.2779(6) 0.0285(13) Uani 1 2 d S T P . .
H22a H 0.585808 0.535357 0.325238 0.043 Uiso 0.5 1 calc R . . A -1
H22b H 0.582034 0.459980 0.310266 0.043 Uiso 0.5 1 calc R . . A -1
H22c H 0.553417 0.504663 0.196738 0.043 Uiso 0.5 1 calc R . . A -1
C23 C 0.4381(2) 0.4323(2) 0.1896(4) 0.0268(9) Uani 1 1 d . . . . .
H23a H 0.457383 0.393063 0.232067 0.040 Uiso 1 1 calc R . . A .
H23b H 0.391244 0.433623 0.170929 0.040 Uiso 1 1 calc R . . . .
H23c H 0.443270 0.433624 0.116634 0.040 Uiso 1 1 calc R . . . .
C24 C 0.8316(4) 0.4684(5) 0.9191(8) 0.036(2) Uani 0.5 1 d . . . . .
H24a H 0.817787 0.428105 0.939767 0.054 Uiso 0.5 1 calc R . . A .
H24b H 0.870833 0.461630 0.906360 0.054 Uiso 0.5 1 calc R . . . .
H24c H 0.841533 0.498814 0.983181 0.054 Uiso 1 2 calc R . . . .
C25 C 0.7969(5) 0.5730(5) 0.7570(11) 0.039(2) Uani 0.5 1 d . . . . .
H25a H 0.775019 0.608835 0.774449 0.059 Uiso 0.5 1 calc R . . A .
H25b H 0.844227 0.575051 0.807908 0.059 Uiso 0.5 1 calc R . . . .
H25c H 0.789265 0.575050 0.674643 0.059 Uiso 0.5 1 calc R . . . .
C26 C 0.7693(6) 0.4456(5) 0.6731(11) 0.042(2) Uani 0.5 1 d . . . . .
H26a H 0.752447 0.403879 0.680565 0.062 Uiso 0.5 1 calc R . . A .
H26b H 0.742994 0.462337 0.594102 0.062 Uiso 0.5 1 calc R . . . .
H26c H 0.815198 0.441489 0.686270 0.062 Uiso 0.5 1 calc R . . . .
Co1' Co 0.33820(2) 0.39045(2) 0.87189(4) 0.01395(11) Uani 1 1 d . . . . .
P1' P 0.28219(5) 0.33730(5) 0.70876(8) 0.0195(2) Uani 1 1 d . . . . .
N1' N 0.42370(14) 0.39119(14) 0.8774(3) 0.0145(6) Uani 1 1 d . . . . .
N2' N 0.37565(14) 0.32858(14) 0.9790(3) 0.0149(6) Uani 1 1 d . . . . .
N3' N 0.27809(14) 0.39000(14) 0.9408(3) 0.0164(6) Uani 1 1 d . . . . .
N4' N 0.31587(16) 0.47296(17) 0.8078(3) 0.0192(7) Uani 0.5 1 d . . . . .
C4" C 0.31587(16) 0.47296(17) 0.8078(3) 0.0192(7) Uani 0.5 1 d . . . . .
C1' C 0.46463(17) 0.34583(17) 0.9404(3) 0.0166(7) Uani 1 1 d . . . . .
C2' C 0.43670(17) 0.30660(17) 1.0003(3) 0.0166(7) Uani 1 1 d . . . . .
C3' C 0.46288(18) 0.25476(17) 1.0739(3) 0.0188(7) Uani 1 1 d . . . . .
H3' H 0.505136 0.239338 1.088044 0.023 Uiso 1 1 calc R . . . .
C4' C 0.42741(18) 0.22500(17) 1.1275(3) 0.0209(8) Uani 1 1 d D . . . .
C5' C 0.36672(18) 0.25180(18) 1.1097(3) 0.0185(7) Uani 1 1 d . . . . .
H5' H 0.342436 0.233543 1.147230 0.022 Uiso 1 1 calc R . . . .
C6' C 0.34187(17) 0.30456(17) 1.0381(3) 0.0156(7) Uani 1 1 d . . . . .
C7' C 0.28487(17) 0.34272(17) 1.0147(3) 0.0158(7) Uani 1 1 d . . . . .
C8' C 0.22729(17) 0.43884(17) 0.9169(4) 0.0184(7) Uani 1 1 d . . . . .
H8a' H 0.193494 0.422936 0.940225 0.022 Uiso 1 1 calc R . . . .
H8b' H 0.205610 0.448250 0.831769 0.022 Uiso 1 1 calc R . . . .
C9' C 0.2585(2) 0.500000 0.9861(5) 0.0168(10) Uani 1 2 d S T P . .
H9a' H 0.253719 0.499999 1.060288 0.020 Uiso 1 2 calc RS T P . .
H9b' H 0.306049 0.500001 1.006764 0.020 Uiso 1 2 calc RS T P . .
C10' C 0.4669(2) 0.500000 0.8908(5) 0.0174(10) Uani 1 2 d S T P . .
H10a' H 0.447830 0.500001 0.947925 0.021 Uiso 1 2 calc RS T P . .
H10b' H 0.515291 0.500000 0.935703 0.021 Uiso 1 2 calc RS T P . .
C11' C 0.44542(18) 0.43884(17) 0.8162(3) 0.0178(7) Uani 1 1 d . . . . .
H11a' H 0.409030 0.448489 0.738479 0.021 Uiso 1 1 calc R . . . .
H11b' H 0.482651 0.421838 0.803598 0.021 Uiso 1 1 calc R . . . .
C12' C 0.53359(19) 0.33721(19) 0.9536(4) 0.0233(8) Uani 1 1 d . . . . .
H12a' H 0.532152 0.321027 0.879937 0.035 Uiso 1 1 calc GR . . . .
H12b' H 0.556970 0.306962 1.016995 0.035 Uiso 1 1 calc GR . . . .
H12c' H 0.556520 0.378017 0.972556 0.035 Uiso 1 1 calc GR . . . .
C13' C 0.45430(19) 0.16522(17) 1.2043(4) 0.0351(11) Uani 1 1 d D . . . .
C14' C 0.5158(3) 0.1875(4) 1.3126(6) 0.041(3) Uani 0.45 1 d G U . B 1
H14a' H 0.547636 0.205132 1.287344 0.061 Uiso 0.45 1 calc GR . . B 1
H14b' H 0.535527 0.151390 1.364982 0.061 Uiso 0.45 1 calc GR . . B 1
H14c' H 0.503363 0.220017 1.354386 0.061 Uiso 0.45 1 calc GR . . B 1
C15' C 0.4741(4) 0.1152(3) 1.1371(7) 0.037(3) Uani 0.45 1 d G U . B 1
H15a' H 0.436043 0.104946 1.063126 0.055 Uiso 0.45 1 calc GR . . B 1
H15b' H 0.489211 0.076789 1.185015 0.055 Uiso 0.45 1 calc GR . . B 1
H15c' H 0.509502 0.131922 1.120370 0.055 Uiso 0.45 1 calc GR . . B 1
C16' C 0.4049(3) 0.1362(4) 1.2441(8) 0.044(3) Uani 0.45 1 d G U . B 1
H16a' H 0.399832 0.164360 1.301198 0.065 Uiso 0.45 1 calc GR . . B 1
H16b' H 0.421023 0.094839 1.280540 0.065 Uiso 0.45 1 calc GR . . B 1
H16c' H 0.362288 0.130817 1.175923 0.065 Uiso 0.45 1 calc GR . . B 1
C14" C 0.4603(4) 0.1725(4) 1.3193(6) 0.044(2) Uani 0.55 1 d D U . B 2
H14a" H 0.493758 0.204606 1.360827 0.065 Uiso 0.55 1 calc GR . . B 2
H14b" H 0.473297 0.132062 1.361149 0.065 Uiso 0.55 1 calc GR . . B 2
H14c" H 0.418068 0.185990 1.315973 0.065 Uiso 0.55 1 calc GR . . B 2
C15" C 0.5105(4) 0.1355(4) 1.1876(8) 0.047(3) Uani 0.55 1 d DG U . B 2
H15a" H 0.498860 0.132482 1.103516 0.071 Uiso 0.55 1 calc GR . . B 2
H15b" H 0.519156 0.092983 1.222251 0.071 Uiso 0.55 1 calc GR . . B 2
H15c" H 0.549927 0.161702 1.226201 0.071 Uiso 0.55 1 calc GR . . B 2
C16" C 0.3913(3) 0.1141(4) 1.1327(7) 0.040(2) Uani 0.55 1 d DG U . B 2
H16a" H 0.350238 0.132687 1.126608 0.059 Uiso 0.55 1 calc GR . . B 2
H16b" H 0.399733 0.074180 1.176418 0.059 Uiso 0.55 1 calc GR . . B 2
H16c" H 0.387627 0.105957 1.053792 0.059 Uiso 0.55 1 calc GR . . B 2
C17' C 0.24216(18) 0.33192(18) 1.0760(4) 0.0206(8) Uani 1 1 d . . . . .
H17a' H 0.245322 0.368424 1.126057 0.031 Uiso 1 1 calc GR . . . .
H17b' H 0.256708 0.293676 1.124474 0.031 Uiso 1 1 calc GR . . . .
H17c' H 0.196495 0.326599 1.017604 0.031 Uiso 1 1 calc GR . . . .
C18' C 0.2681(3) 0.2553(2) 0.7344(5) 0.0421(12) Uani 1 1 d . . . . .
H18a' H 0.310215 0.234972 0.783264 0.063 Uiso 1 1 calc GR . . . .
H18b' H 0.246829 0.233092 0.659127 0.063 Uiso 1 1 calc GR . . . .
H18c' H 0.239727 0.253685 0.774806 0.063 Uiso 1 1 calc GR . . . .
C19' C 0.3225(2) 0.3306(3) 0.6130(4) 0.0379(12) Uani 1 1 d . . . . .
H19a' H 0.327593 0.372829 0.585845 0.057 Uiso 1 1 calc GR . . . .
H19b' H 0.295881 0.304125 0.545188 0.057 Uiso 1 1 calc GR . . . .
H19c' H 0.365853 0.311206 0.656122 0.057 Uiso 1 1 calc GR . . . .
C20' C 0.2000(2) 0.3647(3) 0.6117(5) 0.0472(13) Uani 1 1 d . . . . .
H20a' H 0.172303 0.363497 0.653370 0.071 Uiso 1 1 calc GR . . . .
H20b' H 0.181172 0.337229 0.542471 0.071 Uiso 1 1 calc GR . . . .
H20c' H 0.202349 0.408290 0.586901 0.071 Uiso 1 1 calc GR . . . .
S1 S 0.68493(16) 0.24930(15) 0.2655(3) 0.0292(9) Uani 0.6 1 d . U . C 1
F1 F 0.6925(2) 0.31929(19) 0.4459(3) 0.0657(18) Uani 0.6 1 d G U . C 1
F2 F 0.6139(2) 0.34642(17) 0.2781(4) 0.0723(19) Uani 0.6 1 d G U . C 1
F3 F 0.6040(2) 0.2631(2) 0.3660(4) 0.079(2) Uani 0.6 1 d G U . C 1
O1 O 0.7173(2) 0.19949(16) 0.3495(4) 0.0351(15) Uani 0.6 1 d G U . C 1
O2 O 0.7286(2) 0.2941(2) 0.2496(4) 0.0329(14) Uani 0.6 1 d G U . C 1
O3 O 0.6280(2) 0.2303(2) 0.1588(3) 0.0357(19) Uani 0.6 1 d G U . C 1
C28 C 0.64703(16) 0.29686(14) 0.3425(3) 0.048(2) Uani 0.6 1 d G U . C 1
S1' S 0.6891(2) 0.2598(2) 0.2770(4) 0.0203(11) Uani 0.4 1 d . U . D 2
F1' F 0.6445(3) 0.3776(2) 0.2509(7) 0.082(3) Uani 0.4 1 d G U . D 2
F2' F 0.6016(3) 0.3160(3) 0.3337(8) 0.127(5) Uani 0.4 1 d G U . D 2
F3' F 0.7014(4) 0.3496(3) 0.4323(6) 0.102(4) Uani 0.4 1 d G U . D 2
O1' O 0.7484(2) 0.2844(3) 0.2748(6) 0.020(2) Uani 0.4 1 d G U . D 2
O2' O 0.6351(3) 0.2460(3) 0.1629(5) 0.025(2) Uani 0.4 1 d G U . D 2
O3' O 0.6997(4) 0.2144(2) 0.3689(6) 0.070(4) Uani 0.4 1 d G U . D 2
C28' C 0.6577(2) 0.3291(2) 0.3258(5) 0.062(3) Uani 0.4 1 d G U . D 2
F4 F 0.61568(18) 0.18740(18) 0.7905(3) 0.0636(9) Uani 1 1 d . . . . .
C29 C 0.5499(3) 0.1835(2) 0.7552(5) 0.0434(12) Uani 1 1 d . . . . .
C30 C 0.5277(3) 0.1820(3) 0.8402(5) 0.0512(14) Uani 1 1 d . . . . .
H30 H 0.557243 0.183812 0.921258 0.061 Uiso 1 1 calc R . . . .
C31 C 0.4606(3) 0.1778(3) 0.8033(5) 0.0542(15) Uani 1 1 d . . . . .
H31 H 0.443619 0.176811 0.859969 0.065 Uiso 1 1 calc R . . . .
C32 C 0.4171(3) 0.1748(3) 0.6831(6) 0.0515(14) Uani 1 1 d . . . . .
H32 H 0.371100 0.171725 0.658456 0.062 Uiso 1 1 calc R . . . .
C33 C 0.4423(3) 0.1766(2) 0.6015(5) 0.0473(14) Uani 1 1 d . . . . .
H33 H 0.413328 0.174492 0.520175 0.057 Uiso 1 1 calc R . . . .
C34 C 0.5087(3) 0.1813(2) 0.6368(5) 0.0452(13) Uani 1 1 d . . . . .
H34 H 0.525934 0.182947 0.580496 0.054 Uiso 1 1 calc R . . . .
C35 C 0.4895(6) 0.000000 0.8815(11) 0.077(3) Uani 1 2 d DS T P . .
H35a H 0.453380 0.027935 0.832182 0.116 Uiso 0.5 1 calc GR . . E -1
H35b H 0.508529 0.015213 0.962763 0.116 Uiso 0.5 1 calc GR . . E -1
H35c H 0.472824 -0.043148 0.878222 0.116 Uiso 0.5 1 calc GR . . E -1
C36 C 0.5403(5) 0.000000 0.8382(9) 0.085(4) Uani 1 2 d DS T P . .
H36a H 0.568469 -0.037930 0.868428 0.102 Uiso 0.5 1 calc R . . . .
H36b H 0.568469 0.037930 0.868428 0.102 Uiso 0.5 1 calc R . . . .
C37 C 0.5105(5) 0.000000 0.7058(8) 0.083(4) Uani 1 2 d DS T P . .
H37a H 0.482111 0.037839 0.676482 0.100 Uiso 0.5 1 calc R . . . .
H37b H 0.482111 -0.037839 0.676482 0.100 Uiso 0.5 1 calc R . . . .
C38 C 0.5599(5) 0.000000 0.6550(10) 0.097(4) Uani 1 2 d DS T P . .
H38a H 0.588318 -0.037783 0.685017 0.116 Uiso 0.5 1 calc R . . . .
H38b H 0.588318 0.037783 0.685017 0.116 Uiso 0.5 1 calc R . . . .
C39 C 0.5320(8) 0.000000 0.5214(10) 0.129(7) Uani 1 2 d DS T P . .
H39a H 0.557648 -0.028829 0.496920 0.193 Uiso 0.5 1 calc GR . . F -1
H39b H 0.534150 0.042935 0.493844 0.193 Uiso 0.5 1 calc GR . . F -1
H39c H 0.486125 -0.014106 0.487557 0.193 Uiso 0.5 1 calc GR . . F -1

loop_
_atom_site_aniso_label
_atom_site_aniso_U_11
_atom_site_aniso_U_22
_atom_site_aniso_U_33
_atom_site_aniso_U_23
_atom_site_aniso_U_13
_atom_site_aniso_U_12
Co1 0.0115(3) 0.0135(3) 0.0117(3) 0.000 0.0043(3) 0.000
Co2 0.0176(3) 0.0140(3) 0.0117(3) 0.000 0.0044(3) 0.000
P1 0.0165(6) 0.0169(6) 0.0128(6) 0.000 0.0059(5) 0.000
P2 0.0193(6) 0.0209(6) 0.0190(7) 0.000 0.0067(6) 0.000
N1 0.0169(14) 0.0151(13) 0.0113(14) -0.0024(11) 0.0064(12) -0.0020(11)
N2 0.014(2) 0.017(2) 0.019(2) 0.000 0.0076(18) 0.000
N3 0.019(2) 0.017(2) 0.014(2) 0.000 0.0071(18) 0.000
N4 0.0163(14) 0.0144(14) 0.0174(16) 0.0012(12) 0.0059(12) 0.0030(11)
N5 0.027(3) 0.013(2) 0.017(2) 0.000 0.012(2) 0.000
C6* 0.021(2) 0.010(2) 0.025(3) 0.000 0.010(2) 0.000
N6 0.021(2) 0.010(2) 0.025(3) 0.000 0.010(2) 0.000
C5* 0.027(3) 0.013(2) 0.017(2) 0.000 0.012(2) 0.000
C1 0.0203(17) 0.0185(17) 0.0143(18) -0.0034(13) 0.0103(14) -0.0030(13)
C2 0.0199(18) 0.0213(17) 0.0144(18) -0.0012(14) 0.0104(15) -0.0041(13)
C3 0.0183(17) 0.0253(19) 0.0168(18) -0.0024(15) 0.0103(15) -0.0051(14)
C4 0.016(2) 0.030(3) 0.021(3) 0.000 0.012(2) 0.000
C5 0.017(2) 0.043(3) 0.013(3) 0.000 0.008(2) 0.000
C6 0.0170(17) 0.034(2) 0.0175(19) 0.0063(16) 0.0087(15) 0.0080(15)
C7 0.0162(16) 0.0233(18) 0.0172(18) 0.0040(15) 0.0089(15) 0.0033(14)
C8 0.0173(17) 0.0202(18) 0.0178(19) 0.0053(14) 0.0075(15) 0.0039(13)
C9 0.0170(17) 0.0146(16) 0.0186(19) -0.0008(14) 0.0058(15) 0.0020(13)
C10 0.0158(16) 0.0158(16) 0.0170(18) 0.0008(14) 0.0077(14) 0.0009(12)
C11 0.0179(17) 0.0148(16) 0.0170(18) -0.0036(14) 0.0074(14) -0.0004(13)
C12 0.0249(18) 0.0196(18) 0.025(2) -0.0055(15) 0.0138(17) -0.0045(14)
C13 0.017(3) 0.035(3) 0.039(4) 0.000 0.017(3) 0.000
C14 0.031(4) 0.061(5) 0.027(5) -0.015(4) 0.020(4) -0.014(4)
C15 0.011(3) 0.068(6) 0.024(4) -0.001(4) 0.009(3) -0.005(4)
C16 0.020(4) 0.061(7) 0.111(10) 0.025(7) 0.030(6) 0.009(4)
C17 0.025(3) 0.095(6) 0.015(3) 0.000 0.010(3) 0.000
C18 0.048(4) 0.051(4) 0.033(4) 0.003(4) 0.024(4) 0.016(4)
C19 0.056(6) 0.052(5) 0.017(4) -0.008(4) 0.002(4) 0.005(5)
C20 0.038(5) 0.045(5) 0.020(4) 0.012(3) 0.016(4) -0.009(4)
C21 0.0276(19) 0.0190(18) 0.025(2) 0.0085(15) 0.0141(17) 0.0089(15)
C22 0.023(3) 0.035(3) 0.033(3) 0.000 0.017(3) 0.000
C23 0.034(2) 0.026(2) 0.0155(19) -0.0070(16) 0.0066(17) -0.0076(17)
C24 0.018(4) 0.052(5) 0.028(5) 0.011(4) 0.001(4) 0.007(4)
C25 0.038(5) 0.031(5) 0.052(7) 0.003(5) 0.022(5) -0.005(4)
C26 0.047(6) 0.039(5) 0.059(7) 0.000(5) 0.042(6) 0.002(5)
Co1' 0.0128(2) 0.0185(2) 0.0117(2) -0.00073(19) 0.00634(18) 0.00008(18)
P1' 0.0190(4) 0.0251(5) 0.0142(5) -0.0035(4) 0.0069(4) -0.0033(4)
N1' 0.0138(13) 0.0188(14) 0.0129(15) -0.0011(11) 0.0077(12) -0.0020(11)
N2' 0.0163(14) 0.0189(14) 0.0104(14) -0.0011(12) 0.0067(12) -0.0021(11)
N3' 0.0124(14) 0.0203(15) 0.0161(16) -0.0026(12) 0.0059(12) -0.0023(11)
N4' 0.0162(15) 0.0265(15) 0.0190(18) -0.0038(14) 0.0116(14) -0.0007(12)
C4" 0.0162(15) 0.0265(15) 0.0190(18) -0.0038(14) 0.0116(14) -0.0007(12)
C1' 0.0159(17) 0.0217(17) 0.0131(17) -0.0016(14) 0.0073(14) 0.0007(13)
C2' 0.0167(16) 0.0184(17) 0.0171(18) -0.0040(14) 0.0096(14) -0.0014(13)
C3' 0.0173(17) 0.0190(17) 0.0211(19) 0.0015(15) 0.0093(15) 0.0024(14)
C4' 0.0217(18) 0.0194(18) 0.023(2) 0.0016(15) 0.0111(16) -0.0011(14)
C5' 0.0198(17) 0.0214(17) 0.0183(18) -0.0017(14) 0.0120(15) -0.0045(13)
C6' 0.0134(15) 0.0212(17) 0.0136(17) -0.0052(14) 0.0071(14) -0.0058(13)
C7' 0.0145(16) 0.0196(17) 0.0131(17) -0.0039(13) 0.0059(14) -0.0055(13)
C8' 0.0135(16) 0.0209(17) 0.023(2) -0.0014(15) 0.0098(15) -0.0011(13)
C9' 0.014(2) 0.020(2) 0.020(3) 0.000 0.011(2) 0.000
C10' 0.016(2) 0.021(2) 0.016(3) 0.000 0.007(2) 0.000
C11' 0.0175(16) 0.0203(17) 0.0193(19) 0.0002(15) 0.0114(15) 0.0003(13)
C12' 0.0207(18) 0.028(2) 0.026(2) 0.0056(16) 0.0151(17) 0.0047(15)
C13' 0.036(2) 0.028(2) 0.052(3) 0.019(2) 0.029(2) 0.0092(18)
C14' 0.059(7) 0.030(5) 0.023(5) 0.012(4) 0.008(5) -0.004(5)
C15' 0.042(6) 0.021(5) 0.042(7) 0.005(4) 0.014(5) 0.014(4)
C16' 0.048(6) 0.028(5) 0.071(8) 0.030(5) 0.040(6) 0.013(5)
C14" 0.067(6) 0.035(4) 0.034(5) 0.005(4) 0.027(5) 0.012(4)
C15" 0.072(7) 0.033(5) 0.049(7) 0.018(5) 0.037(6) 0.023(5)
C16" 0.048(5) 0.027(4) 0.043(5) 0.006(4) 0.020(4) -0.001(4)
C17' 0.0207(18) 0.0236(18) 0.022(2) -0.0023(15) 0.0138(16) -0.0027(14)
C18' 0.059(3) 0.033(2) 0.036(3) -0.008(2) 0.022(3) -0.019(2)
C19' 0.041(3) 0.057(3) 0.024(2) -0.019(2) 0.022(2) -0.018(2)
C20' 0.030(2) 0.062(3) 0.032(3) -0.009(3) -0.003(2) 0.009(2)
S1 0.0326(16) 0.0264(14) 0.0363(19) 0.0094(11) 0.0222(15) 0.0098(10)
F1 0.099(5) 0.048(4) 0.063(4) -0.008(3) 0.047(4) -0.002(3)
F2 0.091(5) 0.045(4) 0.093(5) 0.003(3) 0.051(4) 0.037(3)
F3 0.110(5) 0.070(4) 0.112(6) -0.002(4) 0.099(5) 0.002(4)
O1 0.035(3) 0.037(3) 0.037(3) 0.019(3) 0.020(3) 0.022(3)
O2 0.034(3) 0.032(3) 0.032(3) 0.004(3) 0.013(3) 0.006(3)
O3 0.035(4) 0.028(3) 0.043(4) 0.010(3) 0.016(3) 0.005(3)
C28 0.065(5) 0.041(5) 0.055(5) 0.004(4) 0.043(4) 0.014(4)
S1' 0.033(2) 0.0165(15) 0.0088(17) 0.0096(13) 0.0070(15) 0.0138(14)
F1' 0.066(6) 0.021(4) 0.182(10) -0.003(5) 0.074(6) -0.004(3)
F2' 0.161(9) 0.069(7) 0.258(15) -0.095(8) 0.190(11) -0.074(7)
F3' 0.194(10) 0.085(8) 0.100(7) -0.067(6) 0.131(7) -0.093(8)
O1' 0.016(3) 0.022(3) 0.020(3) 0.001(2) 0.004(2) 0.007(2)
O2' 0.014(4) 0.017(4) 0.031(5) 0.014(3) -0.003(4) 0.002(3)
O3' 0.045(6) 0.075(8) 0.065(8) 0.061(7) 0.001(5) 0.006(6)
C28' 0.086(8) 0.042(6) 0.100(8) -0.023(6) 0.080(7) -0.021(6)
F4 0.063(2) 0.070(2) 0.056(2) -0.0122(18) 0.0237(18) -0.0075(18)
C29 0.065(3) 0.024(2) 0.038(3) -0.006(2) 0.021(3) -0.002(2)
C30 0.083(4) 0.036(3) 0.036(3) -0.004(2) 0.027(3) 0.003(3)
C31 0.078(4) 0.049(3) 0.046(4) -0.010(3) 0.036(3) 0.002(3)
C32 0.056(3) 0.038(3) 0.057(4) -0.006(3) 0.022(3) 0.005(2)
C33 0.069(4) 0.028(2) 0.033(3) -0.003(2) 0.011(3) -0.001(2)
C34 0.077(4) 0.028(2) 0.035(3) 0.001(2) 0.028(3) -0.006(2)
C35 0.090(8) 0.071(7) 0.079(8) 0.000 0.044(7) 0.000
C36 0.051(5) 0.057(6) 0.110(10) 0.000 0.001(6) 0.000
C37 0.096(8) 0.016(3) 0.070(7) 0.000 -0.027(6) 0.000
C38 0.055(6) 0.076(8) 0.122(12) 0.000 0.004(7) 0.000
C39 0.144(12) 0.056(6) 0.075(9) 0.000 -0.056(8) 0.000

loop_
_atom_type_symbol
_atom_type_description
_atom_type_scat_dispersion_real
_atom_type_scat_dispersion_imag
_atom_type_scat_source
C C 0.0033 0.0016 'International Tables Vol C Tables 4.2.6.8 and 6.1.1.4'
H H 0.0000 0.0000 'International Tables Vol C Tables 4.2.6.8 and 6.1.1.4'
Co Co 0.3494 0.9721 'International Tables Vol C Tables 4.2.6.8 and 6.1.1.4'
F F 0.0171 0.0103 'International Tables Vol C Tables 4.2.6.8 and 6.1.1.4'
N N 0.0061 0.0033 'International Tables Vol C Tables 4.2.6.8 and 6.1.1.4'
O O 0.0106 0.0060 'International Tables Vol C Tables 4.2.6.8 and 6.1.1.4'
P P 0.1023 0.0942 'International Tables Vol C Tables 4.2.6.8 and 6.1.1.4'
S S 0.1246 0.1234 'International Tables Vol C Tables 4.2.6.8 and 6.1.1.4'

loop_
_geom_angle_atom_site_label_1
_geom_angle_atom_site_label_2
_geom_angle_atom_site_label_3
_geom_angle
_geom_angle_site_symmetry_1
_geom_angle_site_symmetry_3
_geom_angle_publ_flag
N1 Co1 P1 99.96(9) . . ?
N1 Co1 P1 99.96(9) 2_565 . ?
N1 Co1 N1 155.41(18) 2_565 . ?
N2 Co1 P1 100.13(15) . . ?
N2 Co1 N1 81.21(9) . 2_565 ?
N2 Co1 N1 81.21(9) . . ?
N2 Co1 N5 161.9(2) . . ?
N2 Co1 C5* 161.9(2) . . ?
N5 Co1 P1 97.93(16) . . ?
N5 Co1 N1 95.70(9) . . ?
N5 Co1 N1 95.70(9) . 2_565 ?
C5* Co1 P1 97.93(16) . . ?
C5* Co1 N1 95.70(9) . . ?
N3 Co2 P2 102.61(15) . . ?
N3 Co2 N4 81.36(10) . 2_565 ?
N3 Co2 N4 81.35(10) . . ?
N3 Co2 C6* 161.4(2) . . ?
N3 Co2 N6 161.4(2) . . ?
N4 Co2 P2 100.52(9) 2_565 . ?
N4 Co2 P2 100.52(9) . . ?
N4 Co2 N4 155.20(19) . 2_565 ?
C6* Co2 P2 95.95(15) . . ?
C6* Co2 N4 95.37(10) . . ?
C6* Co2 N4 95.37(10) . 2_565 ?
N6 Co2 P2 95.95(15) . . ?
N6 Co2 N4 95.37(10) . . ?
C22 P1 Co1 117.7(2) . . ?
C23 P1 Co1 113.66(15) 2_565 . ?
C23 P1 Co1 113.66(15) . . ?
C23 P1 C22 103.2(2) . . ?
C23 P1 C22 103.2(2) 2_565 . ?
C23 P1 C23 103.7(3) . 2_565 ?
C24 P2 Co2 111.9(3) . . ?
C24 P2 Co2 111.9(3) 2_565 . ?
C24 P2 C24 42.1(6) 2_565 . ?
C25 P2 Co2 119.7(3) . . ?
C25 P2 Co2 119.7(3) 2_565 . ?
C25 P2 C24 104.1(5) 2_565 2_565 ?
C25 P2 C24 68.1(5) 2_565 . ?
C25 P2 C24 68.1(5) . 2_565 ?
C25 P2 C24 104.1(5) . . ?
C25 P2 C25 118.1(7) . 2_565 ?
C25 P2 C26 33.3(5) . 2_565 ?
C25 P2 C26 103.6(5) . . ?
C25 P2 C26 33.3(5) 2_565 . ?
C25 P2 C26 103.6(5) 2_565 2_565 ?
C26 P2 Co2 114.9(3) 2_565 . ?
C26 P2 Co2 114.9(3) . . ?
C26 P2 C24 129.1(5) . 2_565 ?
C26 P2 C24 100.5(5) 2_565 2_565 ?
C26 P2 C24 129.1(5) 2_565 . ?
C26 P2 C24 100.5(5) . . ?
C26 P2 C26 77.2(7) . 2_565 ?
C1 N1 Co1 115.7(2) . . ?
C1 N1 C11 121.6(3) . . ?
C11 N1 Co1 122.5(2) . . ?
C2 N2 Co1 119.4(2) 2_565 . ?
C2 N2 Co1 119.4(2) . . ?
C2 N2 C2 121.1(4) 2_565 . ?
C7 N3 Co2 118.9(2) . . ?
C7 N3 Co2 118.9(2) 2_565 . ?
C7 N3 C7 122.0(5) 2_565 . ?
C8 N4 Co2 115.3(3) . . ?
C8 N4 C9 121.6(3) . . ?
C9 N4 Co2 123.0(2) . . ?
C6* N5 Co1 159.4(5) . . ?
N5 C6* Co2 154.1(5) . . ?
C5* N6 Co2 154.1(5) . . ?
N6 C5* Co1 159.4(5) . . ?
N1 C1 C2 112.5(3) . . ?
N1 C1 C12 124.4(3) . . ?
C2 C1 C12 123.1(3) . . ?
N2 C2 C1 109.6(3) . . ?
N2 C2 C3 120.1(4) . . ?
C3 C2 C1 130.2(3) . . ?
C2 C3 C4 120.2(4) . . ?
C3 C4 C3 118.3(5) 2_565 . ?
C3 C4 C13 120.8(2) . . ?
C3 C4 C13 120.8(2) 2_565 . ?
C6 C5 C6 117.4(5) . 2_565 ?
C6 C5 C17 121.3(3) 2_565 . ?
C6 C5 C17 121.3(3) . . ?
C7 C6 C5 121.0(4) . . ?
N3 C7 C6 119.2(4) . . ?
N3 C7 C8 110.5(3) . . ?
C6 C7 C8 130.4(4) . . ?
N4 C8 C7 112.3(3) . . ?
N4 C8 C21 125.2(4) . . ?
C7 C8 C21 122.4(3) . . ?
N4 C9 C10 110.8(3) . . ?
C11 C10 C9 114.8(3) . . ?
N1 C11 C10 110.1(3) . . ?
C4 C13 C14 107.5(5) . . ?
C4 C13 C14 107.5(5) . 2_565 ?
C4 C13 C15 108.7(4) . . ?
C4 C13 C15 108.7(4) . 2_565 ?
C14 C13 C14 45.1(8) 2_565 . ?
C14 C13 C15 139.5(6) . 2_565 ?
C14 C13 C15 105.7(5) . . ?
C14 C13 C15 105.7(5) 2_565 2_565 ?
C14 C13 C15 139.5(6) 2_565 . ?
C15 C13 C15 79.3(9) . 2_565 ?
C16 C13 C4 113.8(5) . . ?
C16 C13 C4 113.8(5) 2_565 . ?
C16 C13 C14 68.5(8) . 2_565 ?
C16 C13 C14 68.5(8) 2_565 . ?
C16 C13 C14 109.2(8) 2_565 2_565 ?
C16 C13 C14 109.2(8) . . ?
C16 C13 C15 111.5(9) . . ?
C16 C13 C15 111.5(9) 2_565 2_565 ?
C16 C13 C15 37.7(7) . 2_565 ?
C16 C13 C15 37.7(7) 2_565 . ?
C16 C13 C16 130.2(10) 2_565 . ?
C13 C14 C16 54.3(6) . 2_565 ?
C13 C15 C15 50.3(4) . 2_565 ?
C5 C17 C18 106.5(5) . . ?
C5 C17 C18 106.5(6) . 2_565 ?
C5 C17 C19 105.9(6) . . ?
C5 C17 C19 105.9(6) . 2_565 ?
C18 C17 C18 45.4(8) 2_565 . ?
C18 C17 C19 138.0(7) 2_565 . ?
C18 C17 C19 138.0(7) . 2_565 ?
C18 C17 C19 99.6(7) 2_565 2_565 ?
C18 C17 C19 99.6(7) . . ?
C19 C17 C19 96.7(11) . 2_565 ?
C20 C17 C5 118.9(6) . . ?
C20 C17 C5 118.9(5) 2_565 . ?
C20 C17 C18 115.4(7) . . ?
C20 C17 C18 77.9(6) . 2_565 ?
C20 C17 C18 115.4(7) 2_565 2_565 ?
C20 C17 C18 77.9(6) 2_565 . ?
C20 C17 C19 108.5(7) 2_565 2_565 ?
C20 C17 C19 22.8(5) . 2_565 ?
C20 C17 C19 108.5(7) . . ?
C20 C17 C19 22.8(5) 2_565 . ?
C20 C17 C20 112.1(10) 2_565 . ?
C17 C18 C20 47.8(4) . 2_565 ?
H20b C20 C17 109.5 . . ?
N1' Co1' P1' 101.47(10) . . ?
N1' Co1' N3' 153.84(13) . . ?
N2' Co1' P1' 103.01(10) . . ?
N2' Co1' N1' 80.90(13) . . ?
N2' Co1' N3' 81.26(13) . . ?
N2' Co1' N4' 159.50(14) . . ?
N3' Co1' P1' 101.08(10) . . ?
N4' Co1' P1' 97.49(11) . . ?
N4' Co1' N1' 94.89(13) . . ?
N4' Co1' N3' 95.16(14) . . ?
C18' P1' Co1' 113.11(17) . . ?
C18' P1' C20' 102.6(3) . . ?
C19' P1' Co1' 114.52(15) . . ?
C19' P1' C18' 102.9(2) . . ?
C19' P1' C20' 103.7(3) . . ?
C20' P1' Co1' 118.17(18) . . ?
C1' N1' Co1' 116.5(2) . . ?
C1' N1' C11' 120.1(3) . . ?
C11' N1' Co1' 123.4(2) . . ?
C2' N2' Co1' 119.7(2) . . ?
C2' N2' C6' 121.3(3) . . ?
C6' N2' Co1' 118.9(2) . . ?
C7' N3' Co1' 116.0(2) . . ?
C7' N3' C8' 120.7(3) . . ?
C8' N3' Co1' 123.4(2) . . ?
N4' N4' Co1' 156.84(11) 2_565 . ?
N1' C1' C2' 112.3(3) . . ?
N1' C1' C12' 124.8(3) . . ?
C2' C1' C12' 122.9(3) . . ?
N2' C2' C1' 109.8(3) . . ?
N2' C2' C3' 119.8(3) . . ?
C3' C2' C1' 130.4(3) . . ?
C2' C3' C4' 120.6(3) . . ?
C3' C4' C5' 117.7(3) . . ?
C3' C4' C13' 121.2(3) . . ?
C5' C4' C13' 121.1(3) . . ?
C6' C5' C4' 121.0(3) . . ?
N2' C6' C5' 119.1(3) . . ?
N2' C6' C7' 110.0(3) . . ?
C5' C6' C7' 130.9(3) . . ?
N3' C7' C6' 112.6(3) . . ?
N3' C7' C17' 125.2(3) . . ?
C6' C7' C17' 122.1(3) . . ?
N3' C8' C9' 110.2(3) . . ?
C8' C9' C8' 113.1(4) 2_565 . ?
C11' C10' C11' 113.1(4) 2_565 . ?
N1' C11' C10' 109.6(3) . . ?
C4' C13' C16" 100.0(4) . . ?
C14' C13' C4' 105.4(4) . . ?
C15' C13' C4' 110.0(4) . . ?
C15' C13' C14' 109.5 . . ?
C15' C13' C16' 109.5 . . ?
C16' C13' C4' 112.8(4) . . ?
C16' C13' C14' 109.5 . . ?
C14" C13' C4' 113.2(5) . . ?
C14" C13' C15" 118.7(4) . . ?
C14" C13' C16" 107.5(4) . . ?
C15" C13' C4' 112.0(4) . . ?
C15" C13' C16" 102.9(3) . . ?
O1 S1 O3 116.1 . . ?
O1 S1 C28 102.1 . . ?
O2 S1 O1 114.9 . . ?
O2 S1 O3 115.7 . . ?
O2 S1 C28 102.7 . . ?
O3 S1 C28 102.2 . . ?
F1 C28 S1 111.6 . . ?
F2 C28 S1 111.6 . . ?
F2 C28 F1 107.7 . . ?
F2 C28 F3 106.5 . . ?
F3 C28 S1 112.1 . . ?
F3 C28 F1 107.1 . . ?
O1' S1' O2' 115.8 . . ?
O1' S1' C28' 102.6 . . ?
O2' S1' C28' 102.2 . . ?
O3' S1' O1' 115.0 . . ?
O3' S1' O2' 116.0 . . ?
O3' S1' C28' 102.1 . . ?
F1' C28' S1' 111.6 . . ?
F1' C28' F2' 106.5 . . ?
F1' C28' F3' 107.5 . . ?
F2' C28' S1' 112.1 . . ?
F2' C28' F3' 107.3 . . ?
F3' C28' S1' 111.5 . . ?
F4 C29 C30 117.9(5) . . ?
F4 C29 C34 119.1(5) . . ?
C30 C29 C34 123.1(6) . . ?
C29 C30 C31 117.4(6) . . ?
C30 C31 C32 121.0(6) . . ?
C33 C32 C31 119.0(6) . . ?
C34 C33 C32 120.6(5) . . ?
C33 C34 C29 118.9(5) . . ?
C35 C36 C37 111.6(9) . . ?
C36 C37 C38 114.5(9) . . ?
C37 C38 C39 116.4(11) . . ?

loop_
_geom_bond_atom_site_label_1
_geom_bond_atom_site_label_2
_geom_bond_distance
_geom_bond_site_symmetry_2
_geom_bond_publ_flag
Co1 P1 2.1907(15) . ?
Co1 N1 1.907(3) . ?
Co1 N1 1.907(3) 2_565 ?
Co1 N2 1.798(4) . ?
Co1 N5 1.886(5) . ?
Co1 C5* 1.886(5) . ?
Co2 P2 2.1946(16) . ?
Co2 N3 1.810(5) . ?
Co2 N4 1.921(3) 2_565 ?
Co2 N4 1.921(3) . ?
Co2 C6* 1.908(5) . ?
Co2 N6 1.908(5) . ?
P1 C22 1.825(6) . ?
P1 C23 1.818(4) 2_565 ?
P1 C23 1.818(4) . ?
P2 C24 1.855(8) . ?
P2 C24 1.855(8) 2_565 ?
P2 C25 1.798(9) 2_565 ?
P2 C25 1.798(9) . ?
P2 C26 1.843(10) 2_565 ?
P2 C26 1.843(10) . ?
N1 C1 1.327(4) . ?
N1 C11 1.481(4) . ?
N2 C2 1.374(4) 2_565 ?
N2 C2 1.374(4) . ?
N3 C7 1.372(4) 2_565 ?
N3 C7 1.372(4) . ?
N4 C8 1.340(5) . ?
N4 C9 1.473(5) . ?
N5 C6* 1.109(7) . ?
N6 C5* 1.109(7) . ?
C1 C2 1.442(5) . ?
C1 C12 1.514(5) . ?
C2 C3 1.379(5) . ?
C3 C4 1.411(5) . ?
C4 C13 1.536(7) . ?
C5 C6 1.411(5) . ?
C5 C6 1.411(5) 2_565 ?
C5 C17 1.522(8) . ?
C6 C7 1.393(5) . ?
C7 C8 1.444(5) . ?
C8 C21 1.498(5) . ?
C9 C10 1.547(5) . ?
C10 C11 1.542(5) . ?
C13 C14 1.546(11) . ?
C13 C14 1.546(11) 2_565 ?
C13 C15 1.576(11) . ?
C13 C15 1.576(11) 2_565 ?
C13 C16 1.492(12) . ?
C13 C16 1.492(12) 2_565 ?
C14 C16 1.711(18) 2_565 ?
C15 C15 2.01(2) 2_565 ?
C17 C18 1.583(9) 2_565 ?
C17 C18 1.583(9) . ?
C17 C19 1.610(10) . ?
C17 C19 1.610(10) 2_565 ?
C17 C20 1.441(9) . ?
C17 C20 1.441(9) 2_565 ?
C18 C20 1.903(15) 2_565 ?
C20 H20b 0.9800 . ?
Co1' P1' 2.2009(11) . ?
Co1' N1' 1.905(3) . ?
Co1' N2' 1.805(3) . ?
Co1' N3' 1.909(3) . ?
Co1' N4' 1.894(4) . ?
Co1' C4" 1.894(4) . ?
P1' C18' 1.814(5) . ?
P1' C19' 1.812(5) . ?
P1' C20' 1.819(5) . ?
N1' C1' 1.329(5) . ?
N1' C11' 1.478(5) . ?
N2' C2' 1.368(5) . ?
N2' C6' 1.378(5) . ?
N3' C7' 1.329(5) . ?
N3' C8' 1.474(5) . ?
N4' N4' 1.142(7) 2_565 ?
C4" N4' 1.142(7) 2_565 ?
C1' C2' 1.440(5) . ?
C1' C12' 1.506(5) . ?
C2' C3' 1.391(5) . ?
C3' C4' 1.404(5) . ?
C4' C5' 1.409(5) . ?
C4' C13' 1.546(5) . ?
C5' C6' 1.390(5) . ?
C6' C7' 1.438(5) . ?
C7' C17' 1.496(5) . ?
C8' C9' 1.547(5) . ?
C10' C11' 1.547(5) 2_565 ?
C10' C11' 1.547(5) . ?
C13' C14' 1.5400 . ?
C13' C15' 1.5394 . ?
C13' C16' 1.5397 . ?
C13' C14" 1.410(7) . ?
C13' C15" 1.513(6) . ?
C13' C16" 1.700(6) . ?
S1 O1 1.4466 . ?
S1 O2 1.4446 . ?
S1 O3 1.4585 . ?
S1 C28 1.8492 . ?
F1 C28 1.3489 . ?
F2 C28 1.3371 . ?
F3 C28 1.3400 . ?
S1' O1' 1.4504 . ?
S1' O2' 1.4577 . ?
S1' O3' 1.4445 . ?
S1' C28' 1.8455 . ?
F1' C28' 1.3383 . ?
F2' C28' 1.3435 . ?
F3' C28' 1.3489 . ?
F4 C29 1.356(7) . ?
C29 C30 1.372(8) . ?
C29 C34 1.378(8) . ?
C30 C31 1.382(9) . ?
C31 C32 1.408(9) . ?
C32 C33 1.378(9) . ?
C33 C34 1.372(8) . ?
C35 C36 1.473(10) . ?
C36 C37 1.508(10) . ?
C37 C38 1.514(11) . ?
C38 C39 1.524(11) . ?
